data_7116349
loop_
_publ_author_name
'Ayham Tohme'
'Charles T. Hagen'
'Stephanie Essafi (nee Labouille)'
'Arnaud Bondon'
'Thierry Roisnel'
'Duncan Carmichael'
'Frederic Paul'

_publ_section_title
;
 Easy and quantitative access to Fe(II) and Fe(III)
 di(aryl)alkynylphosphine oxides featuring [Fe(dppe)Cp*] endgroups:
 terminal P[double bond, length as m-dash]O functionality blocks the
 dimerisation of the Fe(III) derivatives
;
_journal_name_full Chem.Commun.
_journal_page_first 1316
_journal_paper_doi 10.1039/C4cc08993F
_journal_volume 51
_journal_year 2015
_chemical_compound_source 'synthesis as described'
_chemical_formula_moiety 'C50 H49 Fe O P3, H2 O'
_chemical_formula_sum 'C50 H51 Fe O2 P3'
_chemical_formula_weight 832.67
_chemical_name_systematic
;
 ?
;
_space_group_IT_number 14
_symmetry_cell_setting monoclinic
_symmetry_Int_Tables_number 14
_symmetry_space_group_name_Hall '-P 2yn'
_symmetry_space_group_name_H-M 'P 1 21/n 1'
_atom_sites_solution_hydrogens geom
_atom_sites_solution_primary direct
_atom_sites_solution_secondary difmap
_audit_update_record
;
2014-07-23 deposited with the CCDC.
2014-11-24 downloaded from the CCDC.
;
_cell_angle_alpha 90
_cell_angle_beta 104.313(3)
_cell_angle_gamma 90
_cell_formula_units_Z 4
_cell_length_a 10.6741(6)
_cell_length_b 22.0513(16)
_cell_length_c 18.8153(10)
_cell_measurement_reflns_used 2818
_cell_measurement_temperature 150(2)
_cell_measurement_theta_max 24.47
_cell_measurement_theta_min 2.17
_cell_measurement_wavelength 0.71073
_cell_volume 4291.2(5)
_computing_cell_refinement 'Bruker APEX2 (Bruker, 2006)'
_computing_data_collection 'Bruker APEX2 (Bruker, 2006)'
_computing_data_reduction 'Bruker APEX2 (Bruker, 2006)'
_computing_molecular_graphics 'Ortep-3 for Windows (Farrugia, 1997)'
_computing_publication_material
;
           WinGX publication routines (Farrugia, 2012),
           CRYSCAL (T. Roisnel, local program)
;
_computing_structure_refinement 'SHELXL-97 (Sheldrick, 1997)'
_computing_structure_solution 'SIR97 (Altomare et al., 1999)'
_diffrn_ambient_temperature 150(2)
_diffrn_detector 'CCD plate'
_diffrn_measured_fraction_theta_full 0.995
_diffrn_measured_fraction_theta_max 0.995
_diffrn_measurement_device_type 'APEXII, Bruker-AXS'
_diffrn_measurement_method 'CCD rotation images, thin slices'
_diffrn_radiation_monochromator graphite
_diffrn_radiation_probe x-ray
_diffrn_radiation_type MoK\a
_diffrn_radiation_wavelength 0.71073
_diffrn_reflns_av_R_equivalents 0.0557
_diffrn_reflns_av_unetI/netI 0.0618
_diffrn_reflns_limit_h_max 13
_diffrn_reflns_limit_h_min -13
_diffrn_reflns_limit_k_max 28
_diffrn_reflns_limit_k_min -28
_diffrn_reflns_limit_l_max 24
_diffrn_reflns_limit_l_min -24
_diffrn_reflns_number 34112
_diffrn_reflns_theta_full 27.47
_diffrn_reflns_theta_max 27.47
_diffrn_reflns_theta_min 2.99
_exptl_absorpt_coefficient_mu 0.503
_exptl_absorpt_correction_T_max 0.937
_exptl_absorpt_correction_T_min 0.795
_exptl_absorpt_correction_type multi-scan
_exptl_absorpt_process_details
;
  [Sheldrick, G.M. (2002). SADABS Bruker AXS Inc., Madison, Wisconsin, USA]
;
_exptl_crystal_colour orange
_exptl_crystal_density_diffrn 1.289
_exptl_crystal_density_method 'not measured'
_exptl_crystal_description prism
_exptl_crystal_F_000 1752
_exptl_crystal_size_max 0.32
_exptl_crystal_size_mid 0.17
_exptl_crystal_size_min 0.13
_refine_diff_density_max 0.459
_refine_diff_density_min -0.385
_refine_diff_density_rms 0.062
_refine_ls_extinction_method none
_refine_ls_goodness_of_fit_ref 1.115
_refine_ls_hydrogen_treatment mixed
_refine_ls_matrix_type full
_refine_ls_number_parameters 516
_refine_ls_number_reflns 9767
_refine_ls_number_restraints 0
_refine_ls_restrained_S_all 1.115
_refine_ls_R_factor_all 0.0671
_refine_ls_R_factor_gt 0.042
_refine_ls_shift/su_max 0.008
_refine_ls_shift/su_mean 0
_refine_ls_structure_factor_coef Fsqd
_refine_ls_weighting_details 'calc w=1/[\s^2^(Fo^2^)+(0.0420P)^2^+0.0317P] where P=(Fo^2^+2Fc^2^)/3'
_refine_ls_weighting_scheme calc
_refine_ls_wR_factor_gt 0.0953
_refine_ls_wR_factor_ref 0.1061
_reflns_number_gt 7076
_reflns_number_total 9767
_reflns_threshold_expression >2sigma(I)
_cod_data_source_file c4cc08993f2.cif
_cod_data_source_block CTH21
_cod_original_sg_symbol_H-M 'P 21/n'
_cod_database_code 7116349

loop_
_symmetry_equiv_pos_as_xyz
'x, y, z'
'-x+1/2, y+1/2, -z+1/2'
'-x, -y, -z'
'x-1/2, -y-1/2, z-1/2'

loop_
_atom_site_label
_atom_site_type_symbol
_atom_site_fract_x
_atom_site_fract_y
_atom_site_fract_z
_atom_site_U_iso_or_equiv
_atom_site_adp_type
_atom_site_occupancy
_atom_site_symmetry_multiplicity
_atom_site_calc_flag
_atom_site_refinement_flags
Fe1 Fe 0.08843(3) 0.107557(14) 0.720531(15) 0.01882(9) Uani 1 1 d .
P1 P 0.14027(5) 0.07312(3) 0.83285(3) 0.02114(13) Uani 1 1 d .
P2 P -0.03749(5) 0.17061(3) 0.76044(3) 0.02157(13) Uani 1 1 d .
C1 C 0.0675(2) 0.12147(11) 0.60810(11) 0.0233(5) Uani 1 1 d .
C2 C 0.1398(2) 0.06673(11) 0.62884(11) 0.0261(5) Uani 1 1 d .
C3 C 0.25447(19) 0.08164(11) 0.68246(11) 0.0242(5) Uani 1 1 d .
C4 C 0.25695(19) 0.14566(11) 0.69416(11) 0.0230(5) Uani 1 1 d .
C5 C 0.14183(19) 0.17054(10) 0.64727(11) 0.0224(5) Uani 1 1 d .
C6 C -0.0562(2) 0.12700(12) 0.54863(12) 0.0326(6) Uani 1 1 d .
H6A H -0.1005 0.1647 0.5554 0.049 Uiso 1 1 calc R
H6B H -0.1124 0.0924 0.5513 0.049 Uiso 1 1 calc R
H6C H -0.0361 0.1275 0.5006 0.049 Uiso 1 1 calc R
C7 C 0.1066(2) 0.00556(11) 0.59413(12) 0.0365(6) Uani 1 1 d .
H7A H 0.1335 0.0037 0.548 0.055 Uiso 1 1 calc R
H7B H 0.013 -0.0009 0.5842 0.055 Uiso 1 1 calc R
H7C H 0.1516 -0.026 0.6275 0.055 Uiso 1 1 calc R
C8 C 0.3662(2) 0.03969(12) 0.71242(13) 0.0356(6) Uani 1 1 d .
H8A H 0.4237 0.0391 0.6791 0.053 Uiso 1 1 calc R
H8B H 0.3335 -0.0013 0.7168 0.053 Uiso 1 1 calc R
H8C H 0.4141 0.054 0.7608 0.053 Uiso 1 1 calc R
C9 C 0.37578(19) 0.17992(12) 0.73624(12) 0.0321(6) Uani 1 1 d .
H9A H 0.397 0.1673 0.7878 0.048 Uiso 1 1 calc R
H9B H 0.3581 0.2236 0.7331 0.048 Uiso 1 1 calc R
H9C H 0.4488 0.171 0.715 0.048 Uiso 1 1 calc R
C10 C 0.1111(2) 0.23646(11) 0.63203(12) 0.0304(5) Uani 1 1 d .
H10A H 0.1406 0.2491 0.5889 0.046 Uiso 1 1 calc R
H10B H 0.1552 0.2607 0.6745 0.046 Uiso 1 1 calc R
H10C H 0.0176 0.2426 0.6227 0.046 Uiso 1 1 calc R
C11 C 0.0177(2) 0.09917(11) 0.88302(11) 0.0264(5) Uani 1 1 d .
H11A H -0.0125 0.064 0.9069 0.032 Uiso 1 1 calc R
H11B H 0.0587 0.1284 0.9218 0.032 Uiso 1 1 calc R
C12 C -0.09857(19) 0.12942(11) 0.83018(11) 0.0274(5) Uani 1 1 d .
H12A H -0.1416 0.1579 0.8573 0.033 Uiso 1 1 calc R
H12B H -0.1622 0.0983 0.8065 0.033 Uiso 1 1 calc R
C13 C 0.14347(18) -0.00950(10) 0.84920(11) 0.0238(5) Uani 1 1 d .
C14 C 0.1426(2) -0.03322(11) 0.91792(12) 0.0311(5) Uani 1 1 d .
H14 H 0.1458 -0.0063 0.9578 0.037 Uiso 1 1 calc R
C15 C 0.1369(2) -0.09512(12) 0.92914(14) 0.0364(6) Uani 1 1 d .
H15 H 0.1338 -0.1103 0.9759 0.044 Uiso 1 1 calc R
C16 C 0.1359(2) -0.13495(12) 0.87201(14) 0.0368(6) Uani 1 1 d .
H16 H 0.1319 -0.1775 0.8794 0.044 Uiso 1 1 calc R
C17 C 0.1407(2) -0.11237(11) 0.80427(14) 0.0338(6) Uani 1 1 d .
H17 H 0.1429 -0.1395 0.7654 0.041 Uiso 1 1 calc R
C18 C 0.1424(2) -0.04994(11) 0.79255(12) 0.0286(5) Uani 1 1 d .
H18 H 0.1428 -0.0349 0.7453 0.034 Uiso 1 1 calc R
C19 C 0.29479(19) 0.09510(10) 0.89615(11) 0.0231(5) Uani 1 1 d .
C20 C 0.4035(2) 0.05758(11) 0.90667(12) 0.0292(5) Uani 1 1 d .
H20 H 0.3959 0.0183 0.8854 0.035 Uiso 1 1 calc R
C21 C 0.5225(2) 0.07763(12) 0.94808(13) 0.0344(6) Uani 1 1 d .
H21 H 0.5957 0.0518 0.9549 0.041 Uiso 1 1 calc R
C22 C 0.5362(2) 0.13442(12) 0.97945(13) 0.0369(6) Uani 1 1 d .
H22 H 0.6182 0.1477 1.0075 0.044 Uiso 1 1 calc R
C23 C 0.4290(2) 0.17214(12) 0.96984(12) 0.0349(6) Uani 1 1 d .
H23 H 0.4372 0.2114 0.9914 0.042 Uiso 1 1 calc R
C24 C 0.3099(2) 0.15213(11) 0.92852(12) 0.0284(5) Uani 1 1 d .
H24 H 0.237 0.1781 0.9222 0.034 Uiso 1 1 calc R
C25 C 0.03260(19) 0.23857(10) 0.81217(11) 0.0237(5) Uani 1 1 d .
C26 C 0.1604(2) 0.25391(11) 0.81553(12) 0.0279(5) Uani 1 1 d .
H26 H 0.2076 0.2306 0.7885 0.033 Uiso 1 1 calc R
C27 C 0.2205(2) 0.30252(11) 0.85749(12) 0.0327(6) Uani 1 1 d .
H27 H 0.3071 0.3127 0.8579 0.039 Uiso 1 1 calc R
C28 C 0.1550(2) 0.33584(12) 0.89831(13) 0.0361(6) Uani 1 1 d .
H28 H 0.1963 0.3687 0.9276 0.043 Uiso 1 1 calc R
C29 C 0.0282(2) 0.32105(12) 0.89627(13) 0.0400(7) Uani 1 1 d .
H29 H -0.0176 0.344 0.9244 0.048 Uiso 1 1 calc R
C30 C -0.0331(2) 0.27292(12) 0.85344(12) 0.0333(6) Uani 1 1 d .
H30 H -0.1204 0.2635 0.8524 0.04 Uiso 1 1 calc R
C31 C -0.18570(19) 0.19877(11) 0.69644(11) 0.0239(5) Uani 1 1 d .
C32 C -0.2043(2) 0.25955(12) 0.67731(13) 0.0345(6) Uani 1 1 d .
H32 H -0.1419 0.2886 0.7006 0.041 Uiso 1 1 calc R
C33 C -0.3125(2) 0.27841(13) 0.62478(15) 0.0466(7) Uani 1 1 d .
H33 H -0.3241 0.3202 0.6125 0.056 Uiso 1 1 calc R
C34 C -0.4037(2) 0.23637(13) 0.59017(13) 0.0416(7) Uani 1 1 d .
H34 H -0.4775 0.2493 0.5538 0.05 Uiso 1 1 calc R
C35 C -0.3875(2) 0.17572(12) 0.60841(14) 0.0377(6) Uani 1 1 d .
H35 H -0.4502 0.1468 0.5849 0.045 Uiso 1 1 calc R
C36 C -0.2793(2) 0.15719(12) 0.66128(13) 0.0329(6) Uani 1 1 d .
H36 H -0.2687 0.1154 0.6738 0.04 Uiso 1 1 calc R
C37 C -0.04715(19) 0.05245(10) 0.70458(11) 0.0214(5) Uani 1 1 d .
C38 C -0.1350(2) 0.01491(11) 0.69007(11) 0.0259(5) Uani 1 1 d .
P3 P -0.26853(5) -0.03111(3) 0.66951(3) 0.02265(13) Uani 1 1 d .
O39 O -0.38572(13) -0.00478(8) 0.61758(8) 0.0308(4) Uani 1 1 d .
C40 C -0.3019(2) -0.05041(10) 0.75663(11) 0.0230(5) Uani 1 1 d .
C41 C -0.4229(2) -0.07329(11) 0.75769(14) 0.0320(5) Uani 1 1 d .
H41 H -0.4857 -0.0806 0.713 0.038 Uiso 1 1 calc R
C42 C -0.4513(3) -0.08543(13) 0.82460(16) 0.0455(7) Uani 1 1 d .
H42 H -0.534 -0.1008 0.8256 0.055 Uiso 1 1 calc R
C43 C -0.3594(3) -0.07522(14) 0.88962(15) 0.0524(8) Uani 1 1 d .
H43 H -0.3801 -0.0825 0.9352 0.063 Uiso 1 1 calc R
C44 C -0.2388(3) -0.05472(13) 0.88853(14) 0.0466(7) Uani 1 1 d .
H44 H -0.1746 -0.0496 0.9332 0.056 Uiso 1 1 calc R
C45 C -0.2105(2) -0.04144(12) 0.82227(12) 0.0347(6) Uani 1 1 d .
H45 H -0.1276 -0.026 0.8218 0.042 Uiso 1 1 calc R
C46 C -0.2214(2) -0.10088(11) 0.63320(13) 0.0295(5) Uani 1 1 d .
C47 C -0.1573(2) -0.14667(12) 0.67898(16) 0.0399(6) Uani 1 1 d .
H47 H -0.136 -0.1414 0.7307 0.048 Uiso 1 1 calc R
C48 C -0.1244(2) -0.20063(13) 0.64837(19) 0.0534(8) Uani 1 1 d .
H48 H -0.08 -0.232 0.679 0.064 Uiso 1 1 calc R
C49 C -0.1577(3) -0.20744(16) 0.5728(2) 0.0619(10) Uani 1 1 d .
H49 H -0.136 -0.244 0.5519 0.074 Uiso 1 1 calc R
C50 C -0.2212(3) -0.16258(16) 0.52761(18) 0.0578(9) Uani 1 1 d .
H50 H -0.2439 -0.1684 0.476 0.069 Uiso 1 1 calc R
C51 C -0.2524(2) -0.10894(13) 0.55693(14) 0.0428(7) Uani 1 1 d .
H51 H -0.2947 -0.0775 0.5255 0.051 Uiso 1 1 calc R
OW1 O 0.62989(18) 0.03790(11) 0.47689(11) 0.0576(7) Uani 1 1 d .
HW1 H 0.622(2) 0.0293(13) 0.5239(14) 0.05 Uiso 1 1 d .
HW2 H 0.569(3) 0.0299(14) 0.4487(15) 0.05 Uiso 1 1 d .

loop_
_atom_site_aniso_label
_atom_site_aniso_U_11
_atom_site_aniso_U_22
_atom_site_aniso_U_33
_atom_site_aniso_U_23
_atom_site_aniso_U_13
_atom_site_aniso_U_12
Fe1 0.01825(16) 0.01994(17) 0.01718(15) -0.00092(13) 0.00232(12) 0.00062(12)
P1 0.0205(3) 0.0224(3) 0.0182(3) -0.0005(2) 0.0005(2) 0.0005(2)
P2 0.0199(3) 0.0223(3) 0.0216(3) 0.0003(2) 0.0035(2) 0.0025(2)
C1 0.0234(11) 0.0306(14) 0.0150(10) 0.0001(9) 0.0027(9) -0.0004(9)
C2 0.0289(12) 0.0312(14) 0.0191(11) -0.0043(10) 0.0078(9) -0.0005(10)
C3 0.0239(11) 0.0294(13) 0.0201(11) -0.0021(10) 0.0073(9) 0.0045(9)
C4 0.0212(11) 0.0310(13) 0.0182(10) -0.0019(10) 0.0072(9) -0.0022(9)
C5 0.0233(11) 0.0254(13) 0.0198(10) 0.0010(9) 0.0078(9) 0.0007(9)
C6 0.0298(13) 0.0407(16) 0.0239(12) 0.0013(11) 0.0000(10) -0.0036(11)
C7 0.0499(15) 0.0326(15) 0.0270(12) -0.0112(11) 0.0096(11) -0.0019(12)
C8 0.0319(13) 0.0413(16) 0.0353(13) 0.0040(12) 0.0115(11) 0.0129(11)
C9 0.0224(12) 0.0449(16) 0.0303(13) -0.0060(12) 0.0091(10) -0.0061(10)
C10 0.0384(13) 0.0265(14) 0.0266(12) 0.0034(10) 0.0086(10) -0.0008(10)
C11 0.0294(12) 0.0304(14) 0.0197(11) 0.0009(10) 0.0068(9) 0.0023(10)
C12 0.0232(12) 0.0333(14) 0.0271(12) 0.0008(11) 0.0090(9) 0.0005(10)
C13 0.0185(11) 0.0226(12) 0.0256(11) 0.0009(10) -0.0034(9) -0.0007(9)
C14 0.0317(13) 0.0331(15) 0.0245(12) 0.0004(11) -0.0008(10) 0.0021(10)
C15 0.0335(14) 0.0351(16) 0.0368(14) 0.0138(12) 0.0014(11) 0.0024(11)
C16 0.0296(13) 0.0233(14) 0.0527(16) 0.0063(12) 0.0011(12) 0.0025(10)
C17 0.0305(13) 0.0269(14) 0.0387(14) -0.0068(11) -0.0013(11) 0.0012(10)
C18 0.0263(12) 0.0274(13) 0.0289(12) -0.0009(10) 0.0005(10) 0.0012(10)
C19 0.0252(11) 0.0269(13) 0.0149(10) 0.0015(9) 0.0008(9) -0.0020(9)
C20 0.0288(12) 0.0288(14) 0.0267(12) -0.0008(10) 0.0009(10) 0.0002(10)
C21 0.0222(12) 0.0390(16) 0.0376(14) 0.0023(12) -0.0012(10) 0.0008(10)
C22 0.0281(13) 0.0398(16) 0.0348(14) 0.0047(12) -0.0078(10) -0.0092(11)
C23 0.0400(14) 0.0278(14) 0.0298(13) -0.0024(11) -0.0045(11) -0.0082(11)
C24 0.0285(12) 0.0283(14) 0.0241(11) 0.0015(10) -0.0021(9) 0.0009(10)
C25 0.0255(11) 0.0249(13) 0.0185(10) -0.0018(9) 0.0013(9) 0.0040(9)
C26 0.0304(13) 0.0279(14) 0.0254(12) -0.0033(10) 0.0069(10) 0.0009(10)
C27 0.0310(13) 0.0330(15) 0.0313(13) -0.0047(11) 0.0021(10) -0.0033(10)
C28 0.0383(14) 0.0329(15) 0.0291(13) -0.0083(11) -0.0069(11) 0.0051(11)
C29 0.0402(15) 0.0426(17) 0.0334(14) -0.0160(12) 0.0019(11) 0.0153(12)
C30 0.0273(12) 0.0370(15) 0.0331(13) -0.0040(11) 0.0027(10) 0.0084(10)
C31 0.0196(11) 0.0281(13) 0.0231(11) -0.0006(10) 0.0036(9) 0.0056(9)
C32 0.0340(13) 0.0288(15) 0.0344(13) -0.0004(11) -0.0034(11) 0.0042(11)
C33 0.0468(16) 0.0330(16) 0.0497(17) 0.0049(13) -0.0078(13) 0.0116(12)
C34 0.0338(14) 0.0476(18) 0.0347(14) -0.0009(13) -0.0080(11) 0.0140(12)
C35 0.0226(12) 0.0416(17) 0.0431(15) -0.0061(13) -0.0031(11) 0.0046(11)
C36 0.0278(12) 0.0289(14) 0.0394(14) 0.0032(11) 0.0030(11) 0.0043(10)
C37 0.0237(11) 0.0226(12) 0.0160(10) 0.0029(9) 0.0014(8) 0.0044(9)
C38 0.0264(12) 0.0249(13) 0.0231(11) 0.0015(10) 0.0000(9) -0.0008(10)
P3 0.0211(3) 0.0258(3) 0.0192(3) -0.0015(2) 0.0014(2) -0.0025(2)
O39 0.0244(8) 0.0423(11) 0.0216(8) 0.0046(7) -0.0017(6) 0.0001(7)
C40 0.0287(12) 0.0184(12) 0.0215(11) 0.0005(9) 0.0055(9) 0.0038(9)
C41 0.0306(13) 0.0279(14) 0.0382(14) 0.0071(11) 0.0101(11) 0.0083(10)
C42 0.0412(15) 0.0446(18) 0.0587(18) 0.0174(15) 0.0276(14) 0.0125(13)
C43 0.076(2) 0.052(2) 0.0377(16) 0.0163(14) 0.0303(16) 0.0223(16)
C44 0.0665(19) 0.0474(19) 0.0238(13) 0.0034(12) 0.0074(13) 0.0075(14)
C45 0.0429(14) 0.0356(16) 0.0231(12) 0.0000(11) 0.0034(11) -0.0008(11)
C46 0.0210(11) 0.0311(14) 0.0386(13) -0.0115(11) 0.0117(10) -0.0085(10)
C47 0.0241(13) 0.0354(16) 0.0579(17) -0.0132(13) 0.0058(12) -0.0023(11)
C48 0.0278(14) 0.0357(17) 0.097(3) -0.0117(17) 0.0158(15) -0.0010(12)
C49 0.0502(18) 0.057(2) 0.091(3) -0.037(2) 0.0418(18) -0.0074(16)
C50 0.069(2) 0.057(2) 0.061(2) -0.0242(17) 0.0419(17) -0.0124(17)
C51 0.0479(16) 0.0462(18) 0.0419(15) -0.0138(13) 0.0254(13) -0.0123(13)
OW1 0.0389(12) 0.0875(18) 0.0409(12) 0.0267(12) -0.0005(9) -0.0234(11)

loop_
_atom_type_symbol
_atom_type_description
_atom_type_scat_dispersion_real
_atom_type_scat_dispersion_imag
_atom_type_scat_source
C C 0.0033 0.0016 'International Tables Vol C Tables 4.2.6.8 and 6.1.1.4'
H H 0 0 'International Tables Vol C Tables 4.2.6.8 and 6.1.1.4'
O O 0.0106 0.006 'International Tables Vol C Tables 4.2.6.8 and 6.1.1.4'
P P 0.1023 0.0942 'International Tables Vol C Tables 4.2.6.8 and 6.1.1.4'
Fe Fe 0.3463 0.8444 'International Tables Vol C Tables 4.2.6.8 and 6.1.1.4'

loop_
_geom_angle_atom_site_label_1
_geom_angle_atom_site_label_2
_geom_angle_atom_site_label_3
_geom_angle
C37 Fe1 C1 92.77(9)
C37 Fe1 C5 130.12(8)
C1 Fe1 C5 39.64(8)
C37 Fe1 C2 86.51(9)
C1 Fe1 C2 39.64(8)
C5 Fe1 C2 65.72(9)
C37 Fe1 C3 116.53(9)
C1 Fe1 C3 65.97(8)
C5 Fe1 C3 65.34(8)
C2 Fe1 C3 38.71(8)
C37 Fe1 C4 151.78(9)
C1 Fe1 C4 66.20(8)
C5 Fe1 C4 39.09(8)
C2 Fe1 C4 65.27(8)
C3 Fe1 C4 38.80(8)
C37 Fe1 P1 85.97(6)
C1 Fe1 P1 165.14(6)
C5 Fe1 P1 143.90(6)
C2 Fe1 P1 125.53(7)
C3 Fe1 P1 101.40(6)
C4 Fe1 P1 109.43(6)
C37 Fe1 P2 87.19(7)
C1 Fe1 P2 109.38(6)
C5 Fe1 P2 95.34(6)
C2 Fe1 P2 147.84(6)
C3 Fe1 P2 155.52(7)
C4 Fe1 P2 116.73(6)
P1 Fe1 P2 85.36(2)
C19 P1 C13 100.07(10)
C19 P1 C11 102.55(10)
C13 P1 C11 101.77(10)
C19 P1 Fe1 120.37(7)
C13 P1 Fe1 119.61(7)
C11 P1 Fe1 109.75(7)
C25 P2 C12 101.17(10)
C25 P2 C31 104.00(10)
C12 P2 C31 103.51(9)
C25 P2 Fe1 119.59(7)
C12 P2 Fe1 106.64(8)
C31 P2 Fe1 119.35(7)
C5 C1 C2 107.63(18)
C5 C1 C6 126.3(2)
C2 C1 C6 125.7(2)
C5 C1 Fe1 71.57(11)
C2 C1 Fe1 71.69(12)
C6 C1 Fe1 128.01(15)
C3 C2 C1 108.1(2)
C3 C2 C7 125.9(2)
C1 C2 C7 125.7(2)
C3 C2 Fe1 71.12(12)
C1 C2 Fe1 68.67(12)
C7 C2 Fe1 130.53(16)
C2 C3 C4 108.57(19)
C2 C3 C8 126.0(2)
C4 C3 C8 124.6(2)
C2 C3 Fe1 70.17(12)
C4 C3 Fe1 70.78(11)
C8 C3 Fe1 132.99(15)
C3 C4 C5 107.65(18)
C3 C4 C9 123.57(19)
C5 C4 C9 127.5(2)
C3 C4 Fe1 70.42(12)
C5 C4 Fe1 69.69(11)
C9 C4 Fe1 135.37(14)
C4 C5 C1 108.0(2)
C4 C5 C10 127.0(2)
C1 C5 C10 124.43(19)
C4 C5 Fe1 71.22(12)
C1 C5 Fe1 68.78(12)
C10 C5 Fe1 132.34(15)
C1 C6 H6A 109.5
C1 C6 H6B 109.5
H6A C6 H6B 109.5
C1 C6 H6C 109.5
H6A C6 H6C 109.5
H6B C6 H6C 109.5
C2 C7 H7A 109.5
C2 C7 H7B 109.5
H7A C7 H7B 109.5
C2 C7 H7C 109.5
H7A C7 H7C 109.5
H7B C7 H7C 109.5
C3 C8 H8A 109.5
C3 C8 H8B 109.5
H8A C8 H8B 109.5
C3 C8 H8C 109.5
H8A C8 H8C 109.5
H8B C8 H8C 109.5
C4 C9 H9A 109.5
C4 C9 H9B 109.5
H9A C9 H9B 109.5
C4 C9 H9C 109.5
H9A C9 H9C 109.5
H9B C9 H9C 109.5
C5 C10 H10A 109.5
C5 C10 H10B 109.5
H10A C10 H10B 109.5
C5 C10 H10C 109.5
H10A C10 H10C 109.5
H10B C10 H10C 109.5
C12 C11 P1 110.98(14)
C12 C11 H11A 109.4
P1 C11 H11A 109.4
C12 C11 H11B 109.4
P1 C11 H11B 109.4
H11A C11 H11B 108
C11 C12 P2 107.65(14)
C11 C12 H12A 110.2
P2 C12 H12A 110.2
C11 C12 H12B 110.2
P2 C12 H12B 110.2
H12A C12 H12B 108.5
C18 C13 C14 118.0(2)
C18 C13 P1 120.64(17)
C14 C13 P1 121.30(18)
C15 C14 C13 121.4(2)
C15 C14 H14 119.3
C13 C14 H14 119.3
C14 C15 C16 119.9(2)
C14 C15 H15 120
C16 C15 H15 120
C17 C16 C15 119.5(2)
C17 C16 H16 120.3
C15 C16 H16 120.3
C16 C17 C18 120.4(2)
C16 C17 H17 119.8
C18 C17 H17 119.8
C13 C18 C17 120.7(2)
C13 C18 H18 119.6
C17 C18 H18 119.6
C24 C19 C20 118.1(2)
C24 C19 P1 120.63(16)
C20 C19 P1 120.93(18)
C21 C20 C19 120.2(2)
C21 C20 H20 119.9
C19 C20 H20 119.9
C22 C21 C20 121.0(2)
C22 C21 H21 119.5
C20 C21 H21 119.5
C21 C22 C23 119.5(2)
C21 C22 H22 120.3
C23 C22 H22 120.3
C24 C23 C22 119.5(2)
C24 C23 H23 120.2
C22 C23 H23 120.2
C23 C24 C19 121.6(2)
C23 C24 H24 119.2
C19 C24 H24 119.2
C26 C25 C30 117.8(2)
C26 C25 P2 119.16(16)
C30 C25 P2 122.85(17)
C27 C26 C25 121.5(2)
C27 C26 H26 119.2
C25 C26 H26 119.2
C28 C27 C26 120.2(2)
C28 C27 H27 119.9
C26 C27 H27 119.9
C27 C28 C29 119.2(2)
C27 C28 H28 120.4
C29 C28 H28 120.4
C28 C29 C30 120.8(2)
C28 C29 H29 119.6
C30 C29 H29 119.6
C25 C30 C29 120.5(2)
C25 C30 H30 119.8
C29 C30 H30 119.8
C32 C31 C36 118.1(2)
C32 C31 P2 122.63(17)
C36 C31 P2 119.10(18)
C33 C32 C31 121.0(2)
C33 C32 H32 119.5
C31 C32 H32 119.5
C34 C33 C32 120.0(3)
C34 C33 H33 120
C32 C33 H33 120
C35 C34 C33 120.1(2)
C35 C34 H34 120
C33 C34 H34 120
C34 C35 C36 119.6(2)
C34 C35 H35 120.2
C36 C35 H35 120.2
C35 C36 C31 121.2(2)
C35 C36 H36 119.4
C31 C36 H36 119.4
C38 C37 Fe1 176.02(19)
C37 C38 P3 173.9(2)
O39 P3 C38 115.51(10)
O39 P3 C46 110.41(10)
C38 P3 C46 107.22(10)
O39 P3 C40 111.18(9)
C38 P3 C40 105.86(10)
C46 P3 C40 106.12(11)
C45 C40 C41 119.4(2)
C45 C40 P3 121.34(17)
C41 C40 P3 119.27(17)
C40 C41 C42 119.6(2)
C40 C41 H41 120.2
C42 C41 H41 120.2
C43 C42 C41 120.2(2)
C43 C42 H42 119.9
C41 C42 H42 119.9
C44 C43 C42 120.2(3)
C44 C43 H43 119.9
C42 C43 H43 119.9
C43 C44 C45 119.9(3)
C43 C44 H44 120
C45 C44 H44 120
C44 C45 C40 120.7(2)
C44 C45 H45 119.7
C40 C45 H45 119.7
C47 C46 C51 119.8(2)
C47 C46 P3 121.63(18)
C51 C46 P3 118.6(2)
C46 C47 C48 119.7(3)
C46 C47 H47 120.1
C48 C47 H47 120.1
C49 C48 C47 119.1(3)
C49 C48 H48 120.5
C47 C48 H48 120.5
C50 C49 C48 121.3(3)
C50 C49 H49 119.3
C48 C49 H49 119.3
C49 C50 C51 120.2(3)
C49 C50 H50 119.9
C51 C50 H50 119.9
C50 C51 C46 119.9(3)
C50 C51 H51 120
C46 C51 H51 120
HW1 OW1 HW2 111(3)

loop_
_geom_bond_atom_site_label_1
_geom_bond_atom_site_label_2
_geom_bond_distance
Fe1 C37 1.856(2)
Fe1 C1 2.094(2)
Fe1 C5 2.131(2)
Fe1 C2 2.134(2)
Fe1 C3 2.147(2)
Fe1 C4 2.152(2)
Fe1 P1 2.1841(6)
Fe1 P2 2.1914(6)
P1 C19 1.845(2)
P1 C13 1.847(2)
P1 C11 1.882(2)
P2 C25 1.842(2)
P2 C12 1.842(2)
P2 C31 1.843(2)
C1 C5 1.433(3)
C1 C2 1.434(3)
C1 C6 1.510(3)
C2 C3 1.419(3)
C2 C7 1.502(3)
C3 C4 1.428(3)
C3 C8 1.504(3)
C4 C5 1.433(3)
C4 C9 1.520(3)
C5 C10 1.502(3)
C6 H6A 0.98
C6 H6B 0.98
C6 H6C 0.98
C7 H7A 0.98
C7 H7B 0.98
C7 H7C 0.98
C8 H8A 0.98
C8 H8B 0.98
C8 H8C 0.98
C9 H9A 0.98
C9 H9B 0.98
C9 H9C 0.98
C10 H10A 0.98
C10 H10B 0.98
C10 H10C 0.98
C11 C12 1.537(3)
C11 H11A 0.99
C11 H11B 0.99
C12 H12A 0.99
C12 H12B 0.99
C13 C18 1.387(3)
C13 C14 1.397(3)
C14 C15 1.385(3)
C14 H14 0.95
C15 C16 1.386(4)
C15 H15 0.95
C16 C17 1.381(3)
C16 H16 0.95
C17 C18 1.395(3)
C17 H17 0.95
C18 H18 0.95
C19 C24 1.389(3)
C19 C20 1.399(3)
C20 C21 1.388(3)
C20 H20 0.95
C21 C22 1.377(3)
C21 H21 0.95
C22 C23 1.389(3)
C22 H22 0.95
C23 C24 1.388(3)
C23 H23 0.95
C24 H24 0.95
C25 C26 1.391(3)
C25 C30 1.392(3)
C26 C27 1.391(3)
C26 H26 0.95
C27 C28 1.372(3)
C27 H27 0.95
C28 C29 1.383(3)
C28 H28 0.95
C29 C30 1.394(3)
C29 H29 0.95
C30 H30 0.95
C31 C32 1.389(3)
C31 C36 1.397(3)
C32 C33 1.385(3)
C32 H32 0.95
C33 C34 1.385(4)
C33 H33 0.95
C34 C35 1.381(4)
C34 H34 0.95
C35 C36 1.386(3)
C35 H35 0.95
C36 H36 0.95
C37 C38 1.230(3)
C38 P3 1.714(2)
P3 O39 1.5008(15)
P3 C46 1.805(2)
P3 C40 1.812(2)
C40 C45 1.386(3)
C40 C41 1.391(3)
C41 C42 1.392(3)
C41 H41 0.95
C42 C43 1.384(4)
C42 H42 0.95
C43 C44 1.370(4)
C43 H43 0.95
C44 C45 1.385(3)
C44 H44 0.95
C45 H45 0.95
C46 C47 1.392(3)
C46 C51 1.402(3)
C47 C48 1.404(4)
C47 H47 0.95
C48 C49 1.386(4)
C48 H48 0.95
C49 C50 1.370(5)
C49 H49 0.95
C50 C51 1.380(4)
C50 H50 0.95
C51 H51 0.95
OW1 HW1 0.93(3)
OW1 HW2 0.75(3)

loop_
_geom_torsion_atom_site_label_1
_geom_torsion_atom_site_label_2
_geom_torsion_atom_site_label_3
_geom_torsion_atom_site_label_4
_geom_torsion
C37 Fe1 P1 C19 170.47(11)
C1 Fe1 P1 C19 84.9(3)
C5 Fe1 P1 C19 -9.32(14)
C2 Fe1 P1 C19 87.67(12)
C3 Fe1 P1 C19 54.20(11)
C4 Fe1 P1 C19 14.72(11)
P2 Fe1 P1 C19 -102.02(9)
C37 Fe1 P1 C13 45.98(10)
C1 Fe1 P1 C13 -39.6(3)
C5 Fe1 P1 C13 -133.81(12)
C2 Fe1 P1 C13 -36.82(11)
C3 Fe1 P1 C13 -70.29(10)
C4 Fe1 P1 C13 -109.77(10)
P2 Fe1 P1 C13 133.49(8)
C37 Fe1 P1 C11 -70.97(10)
C1 Fe1 P1 C11 -156.6(2)
C5 Fe1 P1 C11 109.24(13)
C2 Fe1 P1 C11 -153.77(11)
C3 Fe1 P1 C11 172.76(10)
C4 Fe1 P1 C11 133.28(10)
P2 Fe1 P1 C11 16.53(8)
C37 Fe1 P2 C25 165.47(10)
C1 Fe1 P2 C25 -102.58(10)
C5 Fe1 P2 C25 -64.48(10)
C2 Fe1 P2 C25 -115.63(14)
C3 Fe1 P2 C25 -28.20(17)
C4 Fe1 P2 C25 -30.15(10)
P1 Fe1 P2 C25 79.29(8)
C37 Fe1 P2 C12 51.75(10)
C1 Fe1 P2 C12 143.70(10)
C5 Fe1 P2 C12 -178.20(9)
C2 Fe1 P2 C12 130.65(14)
C3 Fe1 P2 C12 -141.92(16)
C4 Fe1 P2 C12 -143.87(10)
P1 Fe1 P2 C12 -34.43(8)
C37 Fe1 P2 C31 -64.86(11)
C1 Fe1 P2 C31 27.10(11)
C5 Fe1 P2 C31 65.19(10)
C2 Fe1 P2 C31 14.05(15)
C3 Fe1 P2 C31 101.47(16)
C4 Fe1 P2 C31 99.52(11)
P1 Fe1 P2 C31 -151.04(9)
C37 Fe1 C1 C5 162.33(13)
C2 Fe1 C1 C5 -116.53(18)
C3 Fe1 C1 C5 -79.75(13)
C4 Fe1 C1 C5 -37.14(12)
P1 Fe1 C1 C5 -112.9(2)
P2 Fe1 C1 C5 74.34(12)
C37 Fe1 C1 C2 -81.14(14)
C5 Fe1 C1 C2 116.53(18)
C3 Fe1 C1 C2 36.77(13)
C4 Fe1 C1 C2 79.39(13)
P1 Fe1 C1 C2 3.6(3)
P2 Fe1 C1 C2 -169.14(11)
C37 Fe1 C1 C6 40.2(2)
C5 Fe1 C1 C6 -122.1(3)
C2 Fe1 C1 C6 121.4(3)
C3 Fe1 C1 C6 158.2(2)
C4 Fe1 C1 C6 -159.2(2)
P1 Fe1 C1 C6 125.0(2)
P2 Fe1 C1 C6 -47.8(2)
C5 C1 C2 C3 2.5(2)
C6 C1 C2 C3 175.41(19)
Fe1 C1 C2 C3 -60.47(14)
C5 C1 C2 C7 -171.7(2)
C6 C1 C2 C7 1.2(3)
Fe1 C1 C2 C7 125.3(2)
C5 C1 C2 Fe1 62.96(14)
C6 C1 C2 Fe1 -124.1(2)
C37 Fe1 C2 C3 -142.36(14)
C1 Fe1 C2 C3 119.04(19)
C5 Fe1 C2 C3 80.27(14)
C4 Fe1 C2 C3 37.13(13)
P1 Fe1 C2 C3 -59.83(15)
P2 Fe1 C2 C3 138.55(12)
C37 Fe1 C2 C1 98.60(14)
C5 Fe1 C2 C1 -38.77(12)
C3 Fe1 C2 C1 -119.04(19)
C4 Fe1 C2 C1 -81.92(14)
P1 Fe1 C2 C1 -178.87(10)
P2 Fe1 C2 C1 19.5(2)
C37 Fe1 C2 C7 -20.8(2)
C1 Fe1 C2 C7 -119.4(3)
C5 Fe1 C2 C7 -158.2(2)
C3 Fe1 C2 C7 121.5(3)
C4 Fe1 C2 C7 158.7(2)
P1 Fe1 C2 C7 61.7(2)
P2 Fe1 C2 C7 -99.9(2)
C1 C2 C3 C4 -1.7(2)
C7 C2 C3 C4 172.5(2)
Fe1 C2 C3 C4 -60.63(14)
C1 C2 C3 C8 -171.71(19)
C7 C2 C3 C8 2.5(3)
Fe1 C2 C3 C8 129.4(2)
C1 C2 C3 Fe1 58.94(14)
C7 C2 C3 Fe1 -126.9(2)
C37 Fe1 C3 C2 42.95(16)
C1 Fe1 C3 C2 -37.64(13)
C5 Fe1 C3 C2 -81.33(14)
C4 Fe1 C3 C2 -118.97(18)
P1 Fe1 C3 C2 134.13(12)
P2 Fe1 C3 C2 -121.75(16)
C37 Fe1 C3 C4 161.92(12)
C1 Fe1 C3 C4 81.33(13)
C5 Fe1 C3 C4 37.63(12)
C2 Fe1 C3 C4 118.97(18)
P1 Fe1 C3 C4 -106.90(11)
P2 Fe1 C3 C4 -2.8(2)
C37 Fe1 C3 C8 -78.3(2)
C1 Fe1 C3 C8 -158.9(3)
C5 Fe1 C3 C8 157.4(3)
C2 Fe1 C3 C8 -121.2(3)
C4 Fe1 C3 C8 119.8(3)
P1 Fe1 C3 C8 12.9(2)
P2 Fe1 C3 C8 117.0(2)
C2 C3 C4 C5 0.2(2)
C8 C3 C4 C5 170.43(18)
Fe1 C3 C4 C5 -60.02(13)
C2 C3 C4 C9 -167.64(18)
C8 C3 C4 C9 2.6(3)
Fe1 C3 C4 C9 132.10(19)
C2 C3 C4 Fe1 60.25(14)
C8 C3 C4 Fe1 -129.6(2)
C37 Fe1 C4 C3 -35.9(2)
C1 Fe1 C4 C3 -80.69(13)
C5 Fe1 C4 C3 -118.35(17)
C2 Fe1 C4 C3 -37.04(12)
P1 Fe1 C4 C3 84.02(11)
P2 Fe1 C4 C3 178.71(10)
C37 Fe1 C4 C5 82.4(2)
C1 Fe1 C4 C5 37.65(12)
C2 Fe1 C4 C5 81.31(13)
C3 Fe1 C4 C5 118.35(17)
P1 Fe1 C4 C5 -157.63(11)
P2 Fe1 C4 C5 -62.94(13)
C37 Fe1 C4 C9 -154.3(2)
C1 Fe1 C4 C9 160.9(3)
C5 Fe1 C4 C9 123.3(3)
C2 Fe1 C4 C9 -155.4(3)
C3 Fe1 C4 C9 -118.4(3)
P1 Fe1 C4 C9 -34.3(2)
P2 Fe1 C4 C9 60.3(2)
C3 C4 C5 C1 1.3(2)
C9 C4 C5 C1 168.57(19)
Fe1 C4 C5 C1 -59.17(14)
C3 C4 C5 C10 -170.15(19)
C9 C4 C5 C10 -2.9(3)
Fe1 C4 C5 C10 129.4(2)
C3 C4 C5 Fe1 60.48(14)
C9 C4 C5 Fe1 -132.3(2)
C2 C1 C5 C4 -2.3(2)
C6 C1 C5 C4 -175.20(19)
Fe1 C1 C5 C4 60.70(14)
C2 C1 C5 C10 169.39(19)
C6 C1 C5 C10 -3.5(3)
Fe1 C1 C5 C10 -127.6(2)
C2 C1 C5 Fe1 -63.04(14)
C6 C1 C5 Fe1 124.1(2)
C37 Fe1 C5 C4 -142.19(13)
C1 Fe1 C5 C4 -118.84(18)
C2 Fe1 C5 C4 -80.07(13)
C3 Fe1 C5 C4 -37.36(12)
P1 Fe1 C5 C4 37.54(17)
P2 Fe1 C5 C4 126.98(12)
C37 Fe1 C5 C1 -23.35(17)
C2 Fe1 C5 C1 38.77(12)
C3 Fe1 C5 C1 81.47(13)
C4 Fe1 C5 C1 118.84(18)
P1 Fe1 C5 C1 156.37(10)
P2 Fe1 C5 C1 -114.18(12)
C37 Fe1 C5 C10 94.5(2)
C1 Fe1 C5 C10 117.8(3)
C2 Fe1 C5 C10 156.6(2)
C3 Fe1 C5 C10 -160.7(2)
C4 Fe1 C5 C10 -123.3(3)
P1 Fe1 C5 C10 -85.8(2)
P2 Fe1 C5 C10 3.6(2)
C19 P1 C11 C12 137.85(16)
C13 P1 C11 C12 -118.88(16)
Fe1 P1 C11 C12 8.78(18)
P1 C11 C12 P2 -35.14(19)
C25 P2 C12 C11 -77.34(16)
C31 P2 C12 C11 175.14(15)
Fe1 P2 C12 C11 48.42(16)
C19 P1 C13 C18 -119.10(17)
C11 P1 C13 C18 135.68(17)
Fe1 P1 C13 C18 14.66(19)
C19 P1 C13 C14 63.12(18)
C11 P1 C13 C14 -42.10(19)
Fe1 P1 C13 C14 -163.12(14)
C18 C13 C14 C15 -1.9(3)
P1 C13 C14 C15 175.99(17)
C13 C14 C15 C16 1.9(3)
C14 C15 C16 C17 0.1(3)
C15 C16 C17 C18 -2.1(3)
C14 C13 C18 C17 -0.1(3)
P1 C13 C18 C17 -177.98(16)
C16 C17 C18 C13 2.1(3)
C13 P1 C19 C24 -150.26(18)
C11 P1 C19 C24 -45.7(2)
Fe1 P1 C19 C24 76.45(18)
C13 P1 C19 C20 36.66(19)
C11 P1 C19 C20 141.24(18)
Fe1 P1 C19 C20 -96.64(18)
C24 C19 C20 C21 -0.4(3)
P1 C19 C20 C21 172.90(17)
C19 C20 C21 C22 0.0(3)
C20 C21 C22 C23 0.4(4)
C21 C22 C23 C24 -0.3(4)
C22 C23 C24 C19 -0.1(3)
C20 C19 C24 C23 0.4(3)
P1 C19 C24 C23 -172.84(17)
C12 P2 C25 C26 126.41(18)
C31 P2 C25 C26 -126.45(18)
Fe1 P2 C25 C26 9.8(2)
C12 P2 C25 C30 -48.1(2)
C31 P2 C25 C30 59.0(2)
Fe1 P2 C25 C30 -164.73(16)
C30 C25 C26 C27 -1.2(3)
P2 C25 C26 C27 -175.98(18)
C25 C26 C27 C28 1.6(4)
C26 C27 C28 C29 -1.0(4)
C27 C28 C29 C30 0.0(4)
C26 C25 C30 C29 0.2(4)
P2 C25 C30 C29 174.80(19)
C28 C29 C30 C25 0.4(4)
C25 P2 C31 C32 20.6(2)
C12 P2 C31 C32 126.0(2)
Fe1 P2 C31 C32 -115.81(18)
C25 P2 C31 C36 -164.37(17)
C12 P2 C31 C36 -59.0(2)
Fe1 P2 C31 C36 59.24(19)
C36 C31 C32 C33 -0.1(4)
P2 C31 C32 C33 174.98(19)
C31 C32 C33 C34 -0.4(4)
C32 C33 C34 C35 0.6(4)
C33 C34 C35 C36 -0.3(4)
C34 C35 C36 C31 -0.2(4)
C32 C31 C36 C35 0.4(3)
P2 C31 C36 C35 -174.85(18)
O39 P3 C40 C45 -141.93(19)
C38 P3 C40 C45 -15.8(2)
C46 P3 C40 C45 98.0(2)
O39 P3 C40 C41 36.5(2)
C38 P3 C40 C41 162.64(18)
C46 P3 C40 C41 -83.62(19)
C45 C40 C41 C42 1.5(3)
P3 C40 C41 C42 -176.88(19)
C40 C41 C42 C43 -0.5(4)
C41 C42 C43 C44 -1.8(4)
C42 C43 C44 C45 3.1(4)
C43 C44 C45 C40 -2.0(4)
C41 C40 C45 C44 -0.3(4)
P3 C40 C45 C44 178.1(2)
O39 P3 C46 C47 -151.84(18)
C38 P3 C46 C47 81.6(2)
C40 P3 C46 C47 -31.2(2)
O39 P3 C46 C51 27.2(2)
C38 P3 C46 C51 -99.38(19)
C40 P3 C46 C51 147.82(18)
C51 C46 C47 C48 -0.1(3)
P3 C46 C47 C48 178.94(18)
C46 C47 C48 C49 -0.6(4)
C47 C48 C49 C50 0.3(4)
C48 C49 C50 C51 0.7(4)
C49 C50 C51 C46 -1.4(4)
C47 C46 C51 C50 1.1(4)
P3 C46 C51 C50 -177.98(19)
